data_8100056
loop_
_publ_author_name
'Ma, Ji-Long'
'Yang, Li'
'Chen, Bo'
'Zou, Ying'
'Meng, Fan-Jin'
'Zhu, Hai-Liang'

_publ_section_title
;
Crystal structure of bis[N,N'-bis(2-fluorobenzylidene)ethylenediamine]
silver(I) 4-chlorobenzoate 4-chlorobenzoic acid, Ag(C~16~H~14~N~2~F~2~)
~2~(C~14~H~9~O~2~Cl~2~)
;
_journal_issue 2
_journal_name_full 'Zeitschrift f\"ur Kristallographie - New Crystal Structures'
_journal_page_first 161
_journal_page_last 162
_journal_volume 219
_journal_year 2004
_chemical_formula_moiety 'C32 H28 Ag F4 N4, C14 H9 Cl2 O4'
_chemical_formula_sum 'C46 H37 Ag Cl2 F4 N4 O4'
_chemical_formula_weight 964.57
_space_group_IT_number 56
_symmetry_cell_setting orthorhombic
_symmetry_space_group_name_Hall '-P 2ab 2ac'
_symmetry_space_group_name_H-M 'P c c n'
_cell_angle_alpha 90.00
_cell_angle_beta 90.00
_cell_angle_gamma 90.00
_cell_formula_units_Z 4
_cell_length_a 27.927(11)
_cell_length_b 7.208(3)
_cell_length_c 21.083(8)
_cell_measurement_temperature 298(2)
_cell_volume 4244(3)
_diffrn_ambient_temperature 298(2)
_exptl_crystal_density_diffrn 1.510
_cod_depositor_comments
;
The following automatic conversions were performed:
'_symmetry_cell_setting' value 'Orthorhombic' changed to 'orthorhombic'
according to '/home/saulius/struct/CIF-dictionaries/cif_core.dic'
dictionary named 'cif_core.dic' version 2.4.1 from 2010-06-29.

Automatic conversion script
Id: cif_fix_enum 1527 2010-12-29 10:47:43Z saulius 
;
_cod_database_code 8100056

loop_
_symmetry_equiv_pos_as_xyz
'x, y, z'
'-x+1/2, -y+1/2, z'
'-x, y+1/2, -z+1/2'
'x+1/2, -y, -z+1/2'
'-x, -y, -z'
'x-1/2, y-1/2, -z'
'x, -y-1/2, z-1/2'
'-x-1/2, y, z-1/2'

loop_
_atom_site_label
_atom_site_type_symbol
_atom_site_fract_x
_atom_site_fract_y
_atom_site_fract_z
_atom_site_U_iso_or_equiv
_atom_site_adp_type
_atom_site_occupancy
_atom_site_symmetry_multiplicity
_atom_site_Wyckoff_symbol
_atom_site_calc_flag
_atom_site_refinement_flags
_atom_site_disorder_assembly
_atom_site_disorder_group
Ag1 Ag 0.2500 0.7500 0.204084(12) 0.05458(11) Uani 1 4 d d S . .
Cl1 Cl 0.48868(3) 0.81461(12) 0.92920(5) 0.0797(3) Uani 1 8 e d . . .
F1 F 0.41339(6) 0.4299(3) 0.29344(9) 0.0976(6) Uani 1 8 e d . . .
F2 F 0.43762(6) 0.8076(3) 0.08901(9) 0.0920(6) Uani 1 8 e d . . .
N1 N 0.27717(8) 0.5851(3) 0.29184(9) 0.0499(5) Uani 1 8 e d . . .
N2 N 0.29613(7) 0.8421(3) 0.11767(9) 0.0416(5) Uani 1 8 e d . . .
O1 O 0.33370(6) 0.1059(3) 0.95608(9) 0.0619(5) Uani 1 8 e d . . .
O2 O 0.28535(6) 0.3497(3) 0.96305(9) 0.0613(5) Uani 1 8 e d . . .
C1 C 0.34060(9) 0.8642(4) 0.10890(12) 0.0458(7) Uani 1 8 e d . . .
C2 C 0.37553(9) 0.8717(4) 0.16079(12) 0.0454(6) Uani 1 8 e d . . .
C3 C 0.42380(10) 0.8457(4) 0.14907(14) 0.0603(8) Uani 1 8 e d . . .
C4 C 0.45809(12) 0.8550(5) 0.19496(19) 0.0777(10) Uani 1 8 e d . . .
C5 C 0.44436(13) 0.8915(6) 0.25585(18) 0.0830(11) Uani 1 8 e d . . .
C6 C 0.39696(13) 0.9221(5) 0.27020(16) 0.0714(10) Uani 1 8 e d . . .
C7 C 0.36304(11) 0.9127(4) 0.22295(13) 0.0551(7) Uani 1 8 e d . . .
C8 C 0.26483(10) 0.8380(4) 0.06158(13) 0.0489(7) Uani 1 8 e d . . .
C9 C 0.31475(11) 0.4880(4) 0.29600(14) 0.0562(8) Uani 1 8 e d . . .
C10 C 0.34023(9) 0.4244(4) 0.23908(12) 0.0500(7) Uani 1 8 e d . . .
C11 C 0.38929(11) 0.4026(4) 0.23852(15) 0.0642(8) Uani 1 8 e d . . .
C12 C 0.41487(14) 0.3587(5) 0.1846(2) 0.0772(10) Uani 1 8 e d . . .
C13 C 0.39048(14) 0.3308(5) 0.12975(19) 0.0778(10) Uani 1 8 e d . . .
C14 C 0.34167(14) 0.3448(5) 0.12797(16) 0.0692(9) Uani 1 8 e d . . .
C15 C 0.31656(11) 0.3909(4) 0.18223(14) 0.0564(8) Uani 1 8 e d . . .
C16 C 0.25299(14) 0.6464(5) 0.34960(12) 0.0621(8) Uani 1 8 e d . . .
C17 C 0.32656(8) 0.2723(4) 0.95662(11) 0.0423(6) Uani 1 8 e d . . .
C18 C 0.36731(8) 0.4075(3) 0.94975(10) 0.0390(6) Uani 1 8 e d . . .
C19 C 0.35908(9) 0.5973(4) 0.94954(12) 0.0460(6) Uani 1 8 e d . . .
C20 C 0.39605(10) 0.7224(4) 0.94302(13) 0.0499(7) Uani 1 8 e d . . .
C21 C 0.44201(9) 0.6558(4) 0.93680(12) 0.0496(7) Uani 1 8 e d . . .
C22 C 0.45139(10) 0.4698(4) 0.93695(14) 0.0556(8) Uani 1 8 e d . . .
C23 C 0.41398(10) 0.3458(5) 0.94290(14) 0.0519(7) Uani 1 8 e d . . .
H1 H 0.4904(12) 0.839(5) 0.1810(15) 0.089(11) Uiso 1 8 e d . . .
H2 H 0.4681(12) 0.899(5) 0.2875(15) 0.092(11) Uiso 1 8 e d . . .
H3 H 0.3878(10) 0.953(4) 0.3101(14) 0.076(10) Uiso 1 8 e d . . .
H4 H 0.3299(8) 0.946(3) 0.2334(11) 0.045(7) Uiso 1 8 e d . . .
H5 H 0.3525(8) 0.875(3) 0.0662(11) 0.045(7) Uiso 1 8 e d . . .
H6 H 0.2439(8) 0.938(3) 0.0619(10) 0.035(6) Uiso 1 8 e d . . .
H7 H 0.2818(8) 0.849(3) 0.0262(12) 0.043(7) Uiso 1 8 e d . . .
H8 H 0.4482(14) 0.354(5) 0.1880(17) 0.122(14) Uiso 1 8 e d . . .
H9 H 0.4073(12) 0.300(4) 0.0900(17) 0.097(12) Uiso 1 8 e d . . .
H10 H 0.3229(10) 0.318(4) 0.0916(15) 0.076(10) Uiso 1 8 e d . . .
H11 H 0.2822(8) 0.395(3) 0.1820(10) 0.035(6) Uiso 1 8 e d . . .
H12 H 0.3268(8) 0.456(3) 0.3351(11) 0.046(7) Uiso 1 8 e d . . .
H13 H 0.2235(12) 0.586(5) 0.3522(15) 0.094(12) Uiso 1 8 e d . . .
H14 H 0.2708(8) 0.611(3) 0.3866(12) 0.043(7) Uiso 1 8 e d . . .
H15 H 0.3281(8) 0.642(3) 0.9545(10) 0.036(6) Uiso 1 8 e d . . .
H16 H 0.3906(10) 0.842(4) 0.9421(13) 0.069(10) Uiso 1 8 e d . . .
H17 H 0.4800(10) 0.424(4) 0.9336(12) 0.066(9) Uiso 1 8 e d . . .
H18 H 0.4187(9) 0.219(4) 0.9455(12) 0.058(9) Uiso 1 8 e d . . .
H19 H 0.2500 0.2500 0.9619(11) 0.017(6) Uiso 1 4 c d S . .

loop_
_atom_site_aniso_label
_atom_site_aniso_U_11
_atom_site_aniso_U_22
_atom_site_aniso_U_33
_atom_site_aniso_U_23
_atom_site_aniso_U_13
_atom_site_aniso_U_12
Ag1 0.04906(17) 0.0821(2) 0.03259(14) 0.000 0.000 0.00962(17)
Cl1 0.0547(5) 0.0772(6) 0.1073(7) -0.0007(5) 0.0087(4) -0.0194(4)
F1 0.0676(12) 0.1249(18) 0.1004(14) -0.0091(14) -0.0275(11) 0.0155(12)
F2 0.0495(10) 0.149(2) 0.0773(12) -0.0192(12) 0.0110(9) 0.0032(11)
N1 0.0525(14) 0.0600(15) 0.0373(12) 0.0058(11) -0.0007(10) 0.0053(12)
N2 0.0383(12) 0.0510(13) 0.0354(11) 0.0018(10) 0.0017(9) 0.0034(10)
O1 0.0545(12) 0.0435(12) 0.0878(15) 0.0010(11) 0.0054(10) 0.0033(10)
O2 0.0379(10) 0.0505(11) 0.0955(15) -0.0053(11) 0.0024(10) 0.0008(9)
C1 0.0483(17) 0.0504(18) 0.0386(15) 0.0024(13) 0.0058(13) 0.0001(13)
C2 0.0416(15) 0.0471(17) 0.0474(15) 0.0046(13) -0.0001(12) -0.0054(13)
C3 0.0484(18) 0.074(2) 0.0586(19) -0.0033(16) 0.0014(15) -0.0007(15)
C4 0.0439(19) 0.099(3) 0.090(3) 0.003(2) -0.0060(19) 0.0003(19)
C5 0.065(2) 0.113(3) 0.072(2) 0.009(2) -0.024(2) -0.006(2)
C6 0.069(2) 0.093(3) 0.0519(19) -0.0014(19) -0.0058(18) -0.0113(19)
C7 0.0480(18) 0.067(2) 0.0501(17) 0.0042(15) -0.0003(14) -0.0081(16)
C8 0.0448(16) 0.066(2) 0.0358(15) 0.0082(13) 0.0028(11) 0.0102(14)
C9 0.065(2) 0.060(2) 0.0437(16) 0.0124(16) -0.0093(15) 0.0027(16)
C10 0.0510(17) 0.0463(18) 0.0529(16) 0.0087(14) -0.0020(13) 0.0084(14)
C11 0.059(2) 0.062(2) 0.072(2) 0.0053(18) -0.0123(17) 0.0066(16)
C12 0.056(2) 0.077(3) 0.099(3) 0.006(2) 0.008(2) 0.010(2)
C13 0.082(3) 0.072(2) 0.079(3) 0.005(2) 0.020(2) 0.0223(19)
C14 0.085(3) 0.061(2) 0.061(2) -0.0030(17) -0.0052(19) 0.0207(19)
C15 0.0542(19) 0.056(2) 0.0595(18) -0.0015(15) -0.0047(15) 0.0139(16)
C16 0.071(2) 0.081(2) 0.0350(14) 0.0082(13) -0.0014(18) 0.008(2)
C17 0.0418(14) 0.050(2) 0.0347(12) -0.0026(13) 0.0000(11) 0.0028(13)
C18 0.0400(14) 0.0423(15) 0.0348(12) -0.0052(12) -0.0015(11) 0.0027(12)
C19 0.0358(15) 0.0502(18) 0.0519(16) -0.0068(14) 0.0019(13) 0.0075(13)
C20 0.0491(16) 0.042(2) 0.0586(17) -0.0060(15) 0.0022(13) 0.0014(14)
C21 0.0415(15) 0.0561(18) 0.0512(16) -0.0054(14) 0.0025(12) -0.0075(13)
C22 0.0348(16) 0.060(2) 0.072(2) -0.0055(16) 0.0041(14) 0.0092(15)
C23 0.0456(17) 0.0459(19) 0.0643(19) -0.0014(16) 0.0000(13) 0.0074(15)

loop_
_geom_bond_atom_site_label_1
_geom_bond_atom_site_label_2
_geom_bond_distance
_geom_bond_site_symmetry_2
_geom_bond_publ_flag
Ag1 N1 2.326(2) 2_565 ?
Ag1 N1 2.326(2) . ?
Ag1 N2 2.328(2) 2_565 ?
Ag1 N2 2.328(2) . ?
Cl1 C21 1.742(3) . ?
F1 C11 1.354(3) . ?
F2 C3 1.352(3) . ?
N1 C9 1.264(3) . ?
N1 C16 1.461(3) . ?
N2 C1 1.266(3) . ?
N2 C8 1.471(3) . ?
O1 C17 1.216(3) . ?
O2 C17 1.286(3) . ?
C1 C2 1.467(3) . ?
C2 C3 1.383(4) . ?
C2 C7 1.388(4) . ?
C3 C4 1.363(4) . ?
C4 C5 1.366(5) . ?
C5 C6 1.376(5) . ?
C6 C7 1.376(4) . ?
C8 C8 1.515(6) 2_565 ?
C9 C10 1.469(4) . ?
C10 C11 1.379(4) . ?
C10 C15 1.390(4) . ?
C11 C12 1.380(4) . ?
C12 C13 1.357(5) . ?
C13 C14 1.368(5) . ?
C14 C15 1.382(4) . ?
C16 C16 1.502(7) 2_565 ?
C17 C18 1.506(3) . ?
C18 C23 1.385(4) . ?
C18 C19 1.387(4) . ?
C19 C20 1.378(4) . ?
C20 C21 1.377(4) . ?
C21 C22 1.366(4) . ?
C22 C23 1.381(4) . ?
